data_2203033
loop_
_publ_author_name
'Din\,cer, Muharrem'
'A\(gar, Ay\,sen'
'Akdemir, Nesuhi'
'A\(gar, Erbil'
'\"Ozdemir, Nam\?ik'

_publ_section_title
;
 4-(Benzyloxy)phthalonitrile
;
_journal_issue 1
_journal_name_full 'Acta Crystallographica Section E'
_journal_page_first o79
_journal_page_last o80
_journal_paper_doi 10.1107/S1600536803027764
_journal_volume 60
_journal_year 2004
_chemical_formula_iupac 'C15 H10 N2 O1'
_chemical_formula_moiety 'C15 H10 N2 O'
_chemical_formula_structural 'C15 H10 N2 O1'
_chemical_formula_sum 'C15 H10 N2 O'
_chemical_formula_weight 234.25
_chemical_name_systematic
;
4-(Benzyloxy)phthalonitrile
;
_space_group_IT_number 2
_symmetry_cell_setting triclinic
_symmetry_space_group_name_Hall '-P 1'
_symmetry_space_group_name_H-M 'P -1'
_atom_sites_solution_hydrogens difmap
_atom_sites_solution_primary direct
_atom_sites_solution_secondary difmap
_audit_creation_method 'WinGX routine-INITIALISE'
_cell_angle_alpha 91.449(11)
_cell_angle_beta 91.639(11)
_cell_angle_gamma 92.858(11)
_cell_formula_units_Z 2
_cell_length_a 6.8962(10)
_cell_length_b 8.8884(11)
_cell_length_c 9.8343(13)
_cell_measurement_reflns_used 6062
_cell_measurement_temperature 293(2)
_cell_measurement_theta_max 28.20
_cell_measurement_theta_min 2.07
_cell_volume 601.59(14)
_computing_cell_refinement X-AREA
_computing_data_collection 'X-AREA (Stoe & Cie, 2002)'
_computing_data_reduction 'X-RED (Stoe & Cie, 2002)'
_computing_molecular_graphics 'ORTEP-3 for Windows (Farrugia, 1997)'
_computing_publication_material 'WinGX (Farrugia, 1999)'
_computing_structure_refinement 'SHELXL97 (Sheldrick, 1997)'
_computing_structure_solution 'SHELXS97 (Sheldrick, 1997)'
_diffrn_ambient_temperature 293(2)
_diffrn_detector_area_resol_mean 6.67
_diffrn_measured_fraction_theta_full 1.000
_diffrn_measured_fraction_theta_max 1.000
_diffrn_measurement_device_type 'Stoe IPDS-2'
_diffrn_measurement_method 'rotation method'
_diffrn_radiation_monochromator 'plane graphite'
_diffrn_radiation_source 'sealed X-ray tube'
_diffrn_radiation_type MoK\a
_diffrn_radiation_wavelength 0.71073
_diffrn_reflns_av_R_equivalents 0.0697
_diffrn_reflns_av_sigmaI/netI 0.0517
_diffrn_reflns_limit_h_max 7
_diffrn_reflns_limit_h_min -8
_diffrn_reflns_limit_k_max 10
_diffrn_reflns_limit_k_min -10
_diffrn_reflns_limit_l_max 11
_diffrn_reflns_limit_l_min -11
_diffrn_reflns_number 8792
_diffrn_reflns_theta_full 25.50
_diffrn_reflns_theta_max 25.50
_diffrn_reflns_theta_min 2.07
_diffrn_standards_decay_% 0
_diffrn_standards_interval_count 0
_diffrn_standards_number 0
_exptl_absorpt_coefficient_mu 0.083
_exptl_absorpt_correction_T_max 0.9877
_exptl_absorpt_correction_T_min 0.9808
_exptl_absorpt_correction_type integration
_exptl_absorpt_process_details '(X-RED; Stoe & Cie, 2002)'
_exptl_crystal_colour green
_exptl_crystal_density_diffrn 1.293
_exptl_crystal_density_method 'not measured'
_exptl_crystal_description rectangular
_exptl_crystal_F_000 244
_exptl_crystal_size_max 0.270
_exptl_crystal_size_mid 0.223
_exptl_crystal_size_min 0.170
_refine_diff_density_max 0.188
_refine_diff_density_min -0.135
_refine_ls_extinction_coef 0.041(7)
_refine_ls_extinction_expression Fc^*^=kFc[1+0.001xFc^2^\l^3^/sin(2\q)]^-1/4^
_refine_ls_extinction_method SHELXL97
_refine_ls_goodness_of_fit_ref 0.958
_refine_ls_hydrogen_treatment refall
_refine_ls_matrix_type full
_refine_ls_number_parameters 204
_refine_ls_number_reflns 2247
_refine_ls_number_restraints 0
_refine_ls_restrained_S_all 0.958
_refine_ls_R_factor_all 0.0627
_refine_ls_R_factor_gt 0.0394
_refine_ls_shift/su_max 0.000
_refine_ls_shift/su_mean 0.000
_refine_ls_structure_factor_coef Fsqd
_refine_ls_weighting_details 'calc w = 1/[\s^2^(Fo^2^)+(0.0596P)^2^] where P = (Fo^2^+2Fc^2^)/3'
_refine_ls_weighting_scheme calc
_refine_ls_wR_factor_gt 0.0998
_refine_ls_wR_factor_ref 0.1071
_reflns_number_gt 1487
_reflns_number_total 2247
_reflns_threshold_expression I>2\s(I)
_cod_data_source_file ac6073.cif
_cod_data_source_block I
_cod_database_code 2203033
_cod_database_fobs_code 2203033

loop_
_symmetry_equiv_pos_as_xyz
'x, y, z'
'-x, -y, -z'

loop_
_atom_site_label
_atom_site_fract_x
_atom_site_fract_y
_atom_site_fract_z
_atom_site_U_iso_or_equiv
_atom_site_adp_type
_atom_site_calc_flag
_atom_site_occupancy
_atom_site_type_symbol
O1 0.26194(17) 0.71858(11) 0.20727(11) 0.0574(3) Uani d 1 O
N1 0.2368(2) 0.37936(17) 0.80835(16) 0.0733(5) Uani d 1 N
N2 0.2305(3) 0.12313(16) 0.45674(17) 0.0781(5) Uani d 1 N
C1 0.2414(2) 0.42924(17) 0.70252(17) 0.0534(4) Uani d 1 C
C2 0.2470(2) 0.49804(15) 0.57212(15) 0.0461(4) Uani d 1 C
C3 0.2536(2) 0.65466(17) 0.56547(16) 0.0519(4) Uani d 1 C
H3 0.253(2) 0.7124(17) 0.6476(17) 0.056(4) Uiso d 1 H
C4 0.2580(2) 0.72386(17) 0.44293(16) 0.0518(4) Uani d 1 C
H4 0.257(2) 0.833(2) 0.4355(18) 0.065(5) Uiso d 1 H
C5 0.2561(2) 0.63857(15) 0.32196(15) 0.0467(4) Uani d 1 C
C6 0.2490(2) 0.48245(16) 0.32591(16) 0.0494(4) Uani d 1 C
H6 0.250(2) 0.4233(17) 0.2476(18) 0.056(4) Uiso d 1 H
C7 0.2443(2) 0.41297(15) 0.45095(15) 0.0461(4) Uani d 1 C
C8 0.2364(2) 0.25130(17) 0.45428(16) 0.0542(4) Uani d 1 C
C9 0.2583(3) 0.63909(19) 0.07744(17) 0.0609(5) Uani d 1 C
H9A 0.138(3) 0.575(2) 0.0677(19) 0.076(6) Uiso d 1 H
H9B 0.365(3) 0.571(2) 0.078(2) 0.081(6) Uiso d 1 H
C10 0.2791(3) 0.75589(16) -0.02784(15) 0.0559(4) Uani d 1 C
C11 0.1217(4) 0.8282(2) -0.0767(2) 0.0767(6) Uani d 1 C
H11 0.001(3) 0.796(2) -0.0473(19) 0.068(6) Uiso d 1 H
C12 0.1511(6) 0.9444(3) -0.1716(3) 0.0965(9) Uani d 1 C
H12 0.034(4) 0.977(3) -0.188(3) 0.106(8) Uiso d 1 H
C13 0.3347(5) 0.9820(2) -0.2121(2) 0.0914(8) Uani d 1 C
H13 0.362(4) 1.065(3) -0.281(3) 0.121(8) Uiso d 1 H
C14 0.4891(5) 0.9104(2) -0.1647(2) 0.0848(7) Uani d 1 C
H14 0.631(5) 0.948(3) -0.204(3) 0.153(11) Uiso d 1 H
C15 0.4628(3) 0.7980(2) -0.07324(18) 0.0667(5) Uani d 1 C
H15 0.580(3) 0.747(2) -0.032(2) 0.093(7) Uiso d 1 H

loop_
_atom_site_aniso_label
_atom_site_aniso_U_11
_atom_site_aniso_U_22
_atom_site_aniso_U_33
_atom_site_aniso_U_12
_atom_site_aniso_U_13
_atom_site_aniso_U_23
O1 0.0837(8) 0.0427(6) 0.0458(6) -0.0002(5) 0.0061(5) 0.0044(5)
N1 0.0915(12) 0.0728(10) 0.0565(9) 0.0093(8) 0.0008(8) 0.0131(7)
N2 0.1111(14) 0.0468(8) 0.0771(11) 0.0049(8) 0.0073(9) 0.0064(7)
C1 0.0592(10) 0.0506(9) 0.0508(9) 0.0059(7) -0.0002(7) 0.0030(7)
C2 0.0464(9) 0.0459(8) 0.0460(8) 0.0025(6) 0.0007(6) 0.0042(6)
C3 0.0614(10) 0.0469(8) 0.0471(9) 0.0026(7) -0.0001(7) -0.0037(7)
C4 0.0625(10) 0.0394(8) 0.0534(9) 0.0011(7) 0.0035(7) 0.0005(7)
C5 0.0516(9) 0.0421(7) 0.0465(8) 0.0010(6) 0.0037(7) 0.0049(6)
C6 0.0597(10) 0.0422(8) 0.0461(9) 0.0011(6) 0.0047(7) -0.0018(6)
C7 0.0463(8) 0.0407(7) 0.0514(8) 0.0021(6) 0.0022(7) 0.0022(6)
C8 0.0674(11) 0.0440(8) 0.0516(9) 0.0042(7) 0.0043(7) 0.0038(6)
C9 0.0868(14) 0.0488(9) 0.0468(9) -0.0013(9) 0.0063(9) -0.0009(7)
C10 0.0797(12) 0.0456(8) 0.0421(8) 0.0028(8) 0.0020(8) -0.0013(6)
C11 0.0902(16) 0.0755(12) 0.0654(12) 0.0185(11) -0.0023(12) -0.0016(10)
C12 0.143(3) 0.0750(14) 0.0730(14) 0.0427(16) -0.0282(16) -0.0077(12)
C13 0.165(3) 0.0562(12) 0.0525(12) -0.0020(14) 0.0053(14) 0.0024(9)
C14 0.133(2) 0.0631(11) 0.0564(11) -0.0138(13) 0.0118(12) -0.0003(9)
C15 0.0889(14) 0.0592(10) 0.0514(9) -0.0055(9) 0.0088(9) -0.0018(8)

loop_
_atom_type_symbol
_atom_type_description
_atom_type_scat_dispersion_real
_atom_type_scat_dispersion_imag
_atom_type_scat_source
C C 0.0033 0.0016 'International Tables Vol C Tables 4.2.6.8 and 6.1.1.4'
H H 0.0000 0.0000 'International Tables Vol C Tables 4.2.6.8 and 6.1.1.4'
N N 0.0061 0.0033 'International Tables Vol C Tables 4.2.6.8 and 6.1.1.4'
O O 0.0106 0.0060 'International Tables Vol C Tables 4.2.6.8 and 6.1.1.4'

loop_
_geom_angle_atom_site_label_1
_geom_angle_atom_site_label_2
_geom_angle_atom_site_label_3
_geom_angle
_geom_angle_publ_flag
C5 O1 C9 118.97(11) yes
N1 C1 C2 177.62(17) yes
C3 C2 C7 118.61(13) ?
C3 C2 C1 119.35(14) yes
C7 C2 C1 122.04(12) yes
C4 C3 C2 120.87(14) ?
C4 C3 H3 120.5(9) ?
C2 C3 H3 118.6(9) ?
C3 C4 C5 120.41(14) ?
C3 C4 H4 122.3(11) ?
C5 C4 H4 117.2(11) ?
O1 C5 C6 124.86(13) yes
O1 C5 C4 115.34(12) yes
C6 C5 C4 119.80(13) ?
C5 C6 C7 119.43(14) ?
C5 C6 H6 121.7(10) ?
C7 C6 H6 118.9(10) ?
C6 C7 C2 120.89(13) ?
C6 C7 C8 119.14(14) yes
C2 C7 C8 119.98(13) yes
N2 C8 C7 179.8(2) yes
O1 C9 C10 106.52(12) yes
O1 C9 H9A 109.2(11) ?
C10 C9 H9A 114.4(10) ?
O1 C9 H9B 107.7(12) ?
C10 C9 H9B 112.5(12) ?
H9A C9 H9B 106.4(15) ?
C11 C10 C15 118.99(18) ?
C11 C10 C9 121.3(2) ?
C15 C10 C9 119.66(17) ?
C10 C11 C12 119.0(3) ?
C10 C11 H11 117.4(12) ?
C12 C11 H11 123.6(12) ?
C13 C12 C11 119.6(2) ?
C13 C12 H12 135.7(17) ?
C11 C12 H12 104.6(17) ?
C14 C13 C12 121.4(2) ?
C14 C13 H13 116.6(14) ?
C12 C13 H13 122.0(14) ?
C13 C14 C15 119.6(3) ?
C13 C14 H14 115.9(15) ?
C15 C14 H14 124.5(16) ?
C14 C15 C10 121.4(2) ?
C14 C15 H15 120.3(12) ?
C10 C15 H15 118.2(12) ?

loop_
_geom_bond_atom_site_label_1
_geom_bond_atom_site_label_2
_geom_bond_distance
_geom_bond_publ_flag
O1 C5 1.3490(17) yes
O1 C9 1.4425(19) yes
N1 C1 1.142(2) yes
N2 C8 1.139(2) yes
C1 C2 1.435(2) yes
C2 C3 1.394(2) ?
C2 C7 1.394(2) ?
C3 C4 1.367(2) ?
C3 H3 0.946(17) ?
C4 C5 1.394(2) ?
C4 H4 0.975(17) ?
C5 C6 1.388(2) ?
C6 C7 1.390(2) ?
C6 H6 0.922(17) ?
C7 C8 1.437(2) yes
C9 C10 1.489(2) ?
C9 H9A 0.985(19) ?
C9 H9B 0.98(2) ?
C10 C11 1.371(3) ?
C10 C15 1.392(3) ?
C11 C12 1.420(4) ?
C11 H11 0.921(19) ?
C12 C13 1.366(4) ?
C12 H12 0.88(3) ?
C13 C14 1.346(4) ?
C13 H13 1.02(3) ?
C14 C15 1.370(3) ?
C14 H14 1.10(3) ?
C15 H15 1.02(2) ?

loop_
_geom_hbond_atom_site_label_D
_geom_hbond_atom_site_label_H
_geom_hbond_atom_site_label_A
_geom_hbond_site_symmetry_A
_geom_hbond_distance_DH
_geom_hbond_distance_HA
_geom_hbond_distance_DA
_geom_hbond_angle_DHA
C4 H4 N2 1_565 0.975(17) 2.597(18) 3.563(2) 170.4(14)
C3 H3 Cg2 1_556 0.946(17) 2.641(19) 3.586(2) 171.7(17)

loop_
_cod_related_entry_id
_cod_related_entry_database
_cod_related_entry_code
1 ChemSpider 21131222
